data_4318877
loop_
_publ_author_name
'Zhong-Xia Wang'
'Ye-Xin Li'

_publ_section_title
;
 Coupling of Coordinated 2-Iminophosphorano-1-phosphaallyl Leading to
 Bridged Iminophosphoranato Complexes of Zirconium and Hafnium
;
_journal_name_full 'Inorganic Chemistry'
_journal_page_first 5934
_journal_page_last 5936
_journal_paper_doi 10.1021/ic0259179
_journal_volume 41
_journal_year 2002
_chemical_formula_sum 'C39 H54 Cl4 Hf N2 P4 Si2'
_chemical_formula_weight 1051.19
_chemical_name_systematic
; 
 ? 
;
_space_group_IT_number 15
_symmetry_cell_setting monoclinic
_symmetry_space_group_name_Hall '-C 2yc'
_symmetry_space_group_name_H-M 'C 1 2/c 1'
_atom_sites_solution_hydrogens geom
_atom_sites_solution_primary direct
_atom_sites_solution_secondary difmap
_audit_creation_method SHELXL-97
_cell_angle_alpha 90.00
_cell_angle_beta 104.379(2)
_cell_angle_gamma 90.00
_cell_formula_units_Z 4
_cell_length_a 15.457(2)
_cell_length_b 18.370(3)
_cell_length_c 16.999(3)
_cell_measurement_reflns_used 4489
_cell_measurement_temperature 298(2)
_cell_measurement_theta_max 24.194
_cell_measurement_theta_min 2.218
_cell_volume 4675.6(13)
_computing_cell_refinement 'Bruker SMART'
_computing_data_collection 'Bruker SMART'
_computing_data_reduction 'Bruker SHELXTL'
_computing_molecular_graphics 'Bruker SHELXTL'
_computing_publication_material 'Bruker SHELXTL'
_computing_structure_refinement 'SHELXL-97 (Sheldrick, 1997)'
_computing_structure_solution 'SHELXS-97 (Sheldrick, 1990)'
_diffrn_ambient_temperature 298(2)
_diffrn_measured_fraction_theta_full 1.000
_diffrn_measured_fraction_theta_max 1.000
_diffrn_measurement_device_type 'CCD area detector'
_diffrn_measurement_method 'phi and omega scans'
_diffrn_radiation_monochromator graphite
_diffrn_radiation_source 'fine-focus sealed tube'
_diffrn_radiation_type MoK\a
_diffrn_radiation_wavelength 0.71073
_diffrn_reflns_av_R_equivalents 0.0316
_diffrn_reflns_av_sigmaI/netI 0.0441
_diffrn_reflns_limit_h_max 17
_diffrn_reflns_limit_h_min -18
_diffrn_reflns_limit_k_max 18
_diffrn_reflns_limit_k_min -21
_diffrn_reflns_limit_l_max 16
_diffrn_reflns_limit_l_min -20
_diffrn_reflns_number 11909
_diffrn_reflns_theta_full 24.75
_diffrn_reflns_theta_max 24.75
_diffrn_reflns_theta_min 1.75
_exptl_absorpt_coefficient_mu 2.677
_exptl_absorpt_correction_T_max 0.7756
_exptl_absorpt_correction_T_min 0.4140
_exptl_absorpt_correction_type multi-scan
_exptl_absorpt_process_details sadabs
_exptl_crystal_density_diffrn 1.493
_exptl_crystal_density_method 'not measured'
_exptl_crystal_F_000 2120
_exptl_crystal_size_max 0.40
_exptl_crystal_size_mid 0.20
_exptl_crystal_size_min 0.10
_refine_diff_density_max 0.801
_refine_diff_density_min -0.350
_refine_diff_density_rms 0.067
_refine_ls_extinction_method none
_refine_ls_goodness_of_fit_ref 0.940
_refine_ls_hydrogen_treatment mixed
_refine_ls_matrix_type full
_refine_ls_number_parameters 340
_refine_ls_number_reflns 4004
_refine_ls_number_restraints 0
_refine_ls_restrained_S_all 0.940
_refine_ls_R_factor_all 0.0375
_refine_ls_R_factor_gt 0.0258
_refine_ls_shift/su_max 0.002
_refine_ls_shift/su_mean 0.000
_refine_ls_structure_factor_coef Fsqd
_refine_ls_weighting_details 'calc w=1/[\s^2^(Fo^2^)+(0.0209P)^2^+0.0000P] where P=(Fo^2^+2Fc^2^)/3'
_refine_ls_weighting_scheme calc
_refine_ls_wR_factor_gt 0.0467
_refine_ls_wR_factor_ref 0.0497
_reflns_number_gt 3289
_reflns_number_total 4004
_reflns_threshold_expression >2sigma(I)
_cod_data_source_file ic0259179-2_s2_2.cif
_cod_data_source_block 4
_cod_depositor_comments
;
The following automatic conversions were performed:

'_symmetry_cell_setting' value 'Monoclinic' changed to 'monoclinic'
according to the built-in table from CIF Core dictionary named
'cif_core.dic' version 2.4.1 from 2010-06-29.

Automatic conversion script
Id: cif_fix_values 1646 2011-03-28 12:23:43Z adriana 
;
_cod_original_cell_volume 4675.4(12)
_cod_database_code 4318877

loop_
_symmetry_equiv_pos_as_xyz
'x, y, z'
'-x, y, -z+1/2'
'x+1/2, y+1/2, z'
'-x+1/2, y+1/2, -z+1/2'
'-x, -y, -z'
'x, -y, z-1/2'
'-x+1/2, -y+1/2, -z'
'x+1/2, -y+1/2, z-1/2'

loop_
_atom_site_label
_atom_site_type_symbol
_atom_site_fract_x
_atom_site_fract_y
_atom_site_fract_z
_atom_site_U_iso_or_equiv
_atom_site_adp_type
_atom_site_occupancy
_atom_site_symmetry_multiplicity
_atom_site_calc_flag
_atom_site_refinement_flags
_atom_site_disorder_assembly
_atom_site_disorder_group
Hf1 Hf 0.0000 0.936406(11) 0.7500 0.03786(8) Uani 1 2 d S . .
Cl1 Cl -0.09295(6) 0.99523(5) 0.82663(5) 0.0535(2) Uani 1 1 d . . .
Cl2 Cl 0.06979(18) 0.52088(11) 0.82380(12) 0.2061(11) Uani 1 1 d . . .
N1 N 0.11486(17) 0.95905(14) 0.85719(15) 0.0398(7) Uani 1 1 d . . .
P1 P 0.11227(6) 0.88406(5) 0.90528(5) 0.0427(2) Uani 1 1 d . . .
P2 P 0.09671(6) 0.76216(5) 0.76815(5) 0.0426(2) Uani 1 1 d . . .
Si1 Si 0.17772(7) 1.03761(6) 0.88952(6) 0.0510(3) Uani 1 1 d . . .
C1 C -0.0425(2) 0.79985(19) 0.8361(2) 0.0404(8) Uani 1 1 d . . .
C2 C 0.0479(2) 0.83007(17) 0.82704(18) 0.0376(8) Uani 1 1 d . . .
C3 C -0.0462(2) 0.74505(19) 0.9020(2) 0.0447(9) Uani 1 1 d . . .
C4 C -0.1154(3) 0.7489(3) 0.9401(3) 0.0666(12) Uani 1 1 d . . .
C5 C -0.1211(4) 0.7007(3) 1.0010(3) 0.0819(15) Uani 1 1 d . . .
C6 C -0.0588(4) 0.6481(3) 1.0242(3) 0.0809(18) Uani 1 1 d . . .
C7 C 0.0094(4) 0.6433(3) 0.9881(3) 0.0794(15) Uani 1 1 d . . .
C8 C 0.0161(3) 0.6918(3) 0.9275(3) 0.0639(12) Uani 1 1 d . . .
C9 C 0.2151(2) 0.7803(2) 0.7785(2) 0.0485(9) Uani 1 1 d . . .
C10 C 0.2712(3) 0.7227(3) 0.8087(3) 0.0625(12) Uani 1 1 d . . .
C11 C 0.3617(4) 0.7278(4) 0.8192(3) 0.0907(19) Uani 1 1 d . . .
C12 C 0.3975(4) 0.7894(5) 0.7982(4) 0.100(2) Uani 1 1 d . . .
C13 C 0.3448(4) 0.8468(4) 0.7679(4) 0.0893(18) Uani 1 1 d . . .
C14 C 0.2528(3) 0.8426(3) 0.7579(3) 0.0680(13) Uani 1 1 d . . .
C15 C 0.0571(4) 0.8920(3) 0.9864(3) 0.0594(12) Uani 1 1 d . . .
C16 C 0.2202(3) 0.8498(3) 0.9575(3) 0.0663(13) Uani 1 1 d . . .
C17 C 0.2785(4) 1.0391(4) 0.8496(4) 0.0829(19) Uani 1 1 d . . .
C18 C 0.2122(4) 1.0430(3) 1.0025(3) 0.0734(15) Uani 1 1 d . . .
C19 C 0.1070(5) 1.1184(3) 0.8546(4) 0.0789(16) Uani 1 1 d . . .
C20 C 0.0000 0.5681(4) 0.7500 0.152(4) Uani 1 2 d S . .
H20A H -0.0358 0.5995 0.7753 0.183 Uiso 0.50 1 calc PR . .
H20B H 0.0358 0.5995 0.7247 0.183 Uiso 0.50 1 calc PR . .
H1 H -0.0781(17) 0.8393(15) 0.8421(16) 0.028(8) Uiso 1 1 d . . .
H2 H -0.162(2) 0.7844(19) 0.923(2) 0.054(11) Uiso 1 1 d . . .
H3 H -0.168(3) 0.704(2) 1.027(3) 0.094(16) Uiso 1 1 d . . .
H4 H -0.064(3) 0.619(2) 1.060(2) 0.077(14) Uiso 1 1 d . . .
H5 H 0.051(2) 0.612(2) 0.997(2) 0.063(14) Uiso 1 1 d . . .
H6 H 0.060(2) 0.6876(19) 0.904(2) 0.049(11) Uiso 1 1 d . . .
H7 H 0.249(2) 0.6808(19) 0.819(2) 0.051(13) Uiso 1 1 d . . .
H8 H 0.394(3) 0.684(3) 0.833(3) 0.11(2) Uiso 1 1 d . . .
H9 H 0.451(3) 0.790(2) 0.805(2) 0.080(17) Uiso 1 1 d . . .
H10 H 0.360(3) 0.886(2) 0.756(3) 0.075(18) Uiso 1 1 d . . .
H11 H 0.221(2) 0.8782(18) 0.7327(19) 0.042(11) Uiso 1 1 d . . .
H12 H 0.087(2) 0.923(2) 1.023(2) 0.063(13) Uiso 1 1 d . . .
H13 H 0.061(2) 0.850(2) 1.006(2) 0.068(14) Uiso 1 1 d . . .
H14 H 0.000(3) 0.908(2) 0.968(2) 0.070(16) Uiso 1 1 d . . .
H15 H 0.248(3) 0.878(2) 1.000(2) 0.081(15) Uiso 1 1 d . . .
H16 H 0.213(3) 0.800(3) 0.970(3) 0.12(2) Uiso 1 1 d . . .
H17 H 0.258(2) 0.850(2) 0.924(2) 0.059(13) Uiso 1 1 d . . .
H18 H 0.312(3) 1.073(2) 0.862(3) 0.083(17) Uiso 1 1 d . . .
H19 H 0.314(3) 0.996(3) 0.873(3) 0.10(2) Uiso 1 1 d . . .
H20 H 0.266(3) 1.036(2) 0.798(3) 0.088(19) Uiso 1 1 d . . .
H21 H 0.256(3) 1.007(2) 1.021(2) 0.081(17) Uiso 1 1 d . . .
H22 H 0.240(2) 1.083(2) 1.017(2) 0.056(13) Uiso 1 1 d . . .
H23 H 0.162(3) 1.042(3) 1.030(3) 0.14(2) Uiso 1 1 d . . .
H24 H 0.138(3) 1.156(3) 0.863(3) 0.097(18) Uiso 1 1 d . . .
H25 H 0.058(3) 1.121(3) 0.880(3) 0.15(3) Uiso 1 1 d . . .
H26 H 0.088(3) 1.116(2) 0.798(3) 0.090(16) Uiso 1 1 d . . .

loop_
_atom_site_aniso_label
_atom_site_aniso_U_11
_atom_site_aniso_U_22
_atom_site_aniso_U_33
_atom_site_aniso_U_23
_atom_site_aniso_U_13
_atom_site_aniso_U_12
Hf1 0.04748(14) 0.03376(12) 0.03358(12) 0.000 0.01243(10) 0.000
Cl1 0.0653(6) 0.0545(6) 0.0446(5) -0.0067(4) 0.0212(5) 0.0080(5)
Cl2 0.345(3) 0.1308(17) 0.1519(17) 0.0409(13) 0.079(2) 0.1187(19)
N1 0.0453(17) 0.0370(17) 0.0364(16) 0.0000(12) 0.0087(14) -0.0072(13)
P1 0.0518(6) 0.0406(6) 0.0340(5) 0.0008(4) 0.0073(5) -0.0035(4)
P2 0.0480(6) 0.0375(6) 0.0425(6) 0.0011(4) 0.0114(5) 0.0030(4)
Si1 0.0583(7) 0.0478(7) 0.0485(7) -0.0059(5) 0.0162(6) -0.0163(5)
C1 0.047(2) 0.035(2) 0.041(2) -0.0003(16) 0.0147(18) 0.0028(17)
C2 0.045(2) 0.038(2) 0.0304(18) 0.0006(14) 0.0108(16) -0.0030(16)
C3 0.055(2) 0.041(2) 0.037(2) -0.0026(16) 0.0097(19) -0.0108(19)
C4 0.078(3) 0.060(3) 0.071(3) 0.006(2) 0.036(3) -0.006(3)
C5 0.106(4) 0.079(4) 0.075(3) 0.005(3) 0.048(3) -0.030(3)
C6 0.108(5) 0.078(4) 0.050(3) 0.022(3) 0.007(3) -0.044(3)
C7 0.084(4) 0.071(4) 0.077(4) 0.032(3) 0.008(3) -0.001(3)
C8 0.068(3) 0.068(3) 0.060(3) 0.016(2) 0.023(3) -0.003(3)
C9 0.047(2) 0.060(3) 0.038(2) -0.0026(18) 0.0086(18) 0.005(2)
C10 0.060(3) 0.076(4) 0.052(3) 0.002(2) 0.014(2) 0.020(3)
C11 0.074(4) 0.141(6) 0.059(3) 0.000(3) 0.018(3) 0.041(4)
C12 0.043(4) 0.185(8) 0.071(4) -0.012(4) 0.015(3) 0.024(5)
C13 0.069(4) 0.113(6) 0.091(4) -0.016(4) 0.030(3) -0.025(4)
C14 0.050(3) 0.073(4) 0.081(3) 0.002(3) 0.017(3) 0.001(3)
C15 0.086(4) 0.054(3) 0.040(3) -0.003(2) 0.019(3) -0.014(3)
C16 0.067(3) 0.066(4) 0.056(3) -0.008(3) -0.005(3) 0.004(3)
C17 0.078(4) 0.094(5) 0.085(5) -0.024(4) 0.035(4) -0.041(4)
C18 0.082(4) 0.075(4) 0.059(3) -0.012(3) 0.009(3) -0.034(3)
C19 0.111(5) 0.048(3) 0.074(4) -0.005(3) 0.018(4) -0.019(3)
C20 0.187(9) 0.079(6) 0.157(9) 0.000 -0.024(7) 0.000

loop_
_atom_type_symbol
_atom_type_description
_atom_type_scat_dispersion_real
_atom_type_scat_dispersion_imag
_atom_type_scat_source
C C 0.0033 0.0016 'International Tables Vol C Tables 4.2.6.8 and 6.1.1.4'
H H 0.0000 0.0000 'International Tables Vol C Tables 4.2.6.8 and 6.1.1.4'
N N 0.0061 0.0033 'International Tables Vol C Tables 4.2.6.8 and 6.1.1.4'
Si Si 0.0817 0.0704 'International Tables Vol C Tables 4.2.6.8 and 6.1.1.4'
P P 0.1023 0.0942 'International Tables Vol C Tables 4.2.6.8 and 6.1.1.4'
Cl Cl 0.1484 0.1585 'International Tables Vol C Tables 4.2.6.8 and 6.1.1.4'
Hf Hf -0.5830 6.1852 'International Tables Vol C Tables 4.2.6.8 and 6.1.1.4'

loop_
_geom_angle_atom_site_label_1
_geom_angle_atom_site_label_2
_geom_angle_atom_site_label_3
_geom_angle
_geom_angle_site_symmetry_1
_geom_angle_site_symmetry_3
_geom_angle_publ_flag
N1 Hf1 N1 158.64(13) . 2_556 ?
N1 Hf1 C2 132.70(10) . 2_556 ?
N1 Hf1 C2 68.15(10) 2_556 2_556 ?
N1 Hf1 C2 68.15(10) . . ?
N1 Hf1 C2 132.70(10) 2_556 . ?
C2 Hf1 C2 68.70(15) 2_556 . ?
N1 Hf1 Cl1 84.18(7) . 2_556 ?
N1 Hf1 Cl1 86.33(7) 2_556 2_556 ?
C2 Hf1 Cl1 102.52(8) 2_556 2_556 ?
C2 Hf1 Cl1 121.36(8) . 2_556 ?
N1 Hf1 Cl1 86.33(7) . . ?
N1 Hf1 Cl1 84.18(7) 2_556 . ?
C2 Hf1 Cl1 121.36(8) 2_556 . ?
C2 Hf1 Cl1 102.52(8) . . ?
Cl1 Hf1 Cl1 126.97(5) 2_556 . ?
N1 Hf1 P1 164.11(7) . 2_556 ?
N1 Hf1 P1 32.81(7) 2_556 2_556 ?
C2 Hf1 P1 36.72(8) 2_556 2_556 ?
C2 Hf1 P1 105.13(8) . 2_556 ?
Cl1 Hf1 P1 87.69(3) 2_556 2_556 ?
Cl1 Hf1 P1 109.43(3) . 2_556 ?
N1 Hf1 P1 32.81(7) . . ?
N1 Hf1 P1 164.11(7) 2_556 . ?
C2 Hf1 P1 105.13(8) 2_556 . ?
C2 Hf1 P1 36.72(8) . . ?
Cl1 Hf1 P1 109.43(3) 2_556 . ?
Cl1 Hf1 P1 87.69(3) . . ?
P1 Hf1 P1 141.78(4) 2_556 . ?
P1 N1 Si1 128.97(16) . . ?
P1 N1 Hf1 98.01(12) . . ?
Si1 N1 Hf1 132.31(14) . . ?
N1 P1 C2 100.35(14) . . ?
N1 P1 C15 113.4(2) . . ?
C2 P1 C15 109.8(2) . . ?
N1 P1 C16 114.4(2) . . ?
C2 P1 C16 117.3(2) . . ?
C15 P1 C16 102.1(3) . . ?
N1 P1 Hf1 49.17(9) . . ?
C2 P1 Hf1 53.65(10) . . ?
C15 P1 Hf1 112.0(2) . . ?
C16 P1 Hf1 145.8(2) . . ?
C9 P2 C2 110.74(15) . . ?
C9 P2 C1 102.92(16) . 2_556 ?
C2 P2 C1 96.51(14) . 2_556 ?
N1 Si1 C17 110.5(2) . . ?
N1 Si1 C19 108.8(2) . . ?
C17 Si1 C19 110.8(3) . . ?
N1 Si1 C18 111.2(2) . . ?
C17 Si1 C18 109.0(3) . . ?
C19 Si1 C18 106.5(3) . . ?
C3 C1 C2 120.8(3) . . ?
C3 C1 P2 111.1(2) . 2_556 ?
C2 C1 P2 103.8(2) . 2_556 ?
C1 C2 P1 118.9(2) . . ?
C1 C2 P2 107.9(2) . . ?
P1 C2 P2 123.64(18) . . ?
C1 C2 Hf1 100.6(2) . . ?
P1 C2 Hf1 89.63(13) . . ?
P2 C2 Hf1 111.51(14) . . ?
C8 C3 C4 117.0(4) . . ?
C8 C3 C1 123.8(3) . . ?
C4 C3 C1 119.1(4) . . ?
C5 C4 C3 121.2(5) . . ?
C6 C5 C4 120.3(5) . . ?
C7 C6 C5 119.7(5) . . ?
C6 C7 C8 120.4(5) . . ?
C3 C8 C7 121.4(5) . . ?
C14 C9 C10 117.9(4) . . ?
C14 C9 P2 127.4(3) . . ?
C10 C9 P2 114.6(3) . . ?
C11 C10 C9 121.5(6) . . ?
C12 C11 C10 119.8(6) . . ?
C11 C12 C13 120.5(6) . . ?
C12 C13 C14 120.3(6) . . ?
C9 C14 C13 120.0(5) . . ?
Cl2 C20 Cl2 117.7(5) 2_556 . ?

loop_
_geom_bond_atom_site_label_1
_geom_bond_atom_site_label_2
_geom_bond_distance
_geom_bond_site_symmetry_2
_geom_bond_publ_flag
Hf1 N1 2.245(3) . ?
Hf1 N1 2.245(3) 2_556 ?
Hf1 C2 2.366(3) 2_556 ?
Hf1 C2 2.366(3) . ?
Hf1 Cl1 2.4203(9) 2_556 ?
Hf1 Cl1 2.4203(9) . ?
Hf1 P1 2.9373(9) 2_556 ?
Hf1 P1 2.9373(9) . ?
Cl2 C20 1.679(4) . ?
N1 P1 1.607(3) . ?
N1 Si1 1.750(3) . ?
P1 C2 1.756(3) . ?
P1 C15 1.798(5) . ?
P1 C16 1.798(5) . ?
P2 C9 1.826(4) . ?
P2 C2 1.871(3) . ?
P2 C1 1.892(3) 2_556 ?
Si1 C17 1.847(6) . ?
Si1 C19 1.851(6) . ?
Si1 C18 1.865(5) . ?
C1 C3 1.518(5) . ?
C1 C2 1.547(4) . ?
C1 P2 1.892(3) 2_556 ?
C3 C8 1.366(5) . ?
C3 C4 1.383(5) . ?
C4 C5 1.382(6) . ?
C5 C6 1.351(7) . ?
C6 C7 1.348(7) . ?
C7 C8 1.385(6) . ?
C9 C14 1.369(6) . ?
C9 C10 1.383(5) . ?
C10 C11 1.368(7) . ?
C11 C12 1.346(8) . ?
C12 C13 1.353(8) . ?
C13 C14 1.393(7) . ?
C20 Cl2 1.679(4) 2_556 ?
